data_1534709
loop_
_publ_author_name
'Grigor'ev, M.S.'
'Yanovskii, A.I.'
'Struchkov, Yu.T.'
'Budantseva, N.A.'
'Fedoseev, A.M.'
'Krot, N.N.'

_publ_section_title
;
 Synthesis, crystal and molecular structures of neptunium(V)
 sulfatecomplex Cs3 (Np O2 (SO4)2) * 2(H2 O).
;
_journal_name_full Radiokhimiya
_journal_page_first 17
_journal_page_last 19
_journal_volume 32
_journal_year 1991
_chemical_formula_sum 'Cs3 H4 Np O12 S2'
_chemical_name_systematic 'Cs3 (Np O2 (S O4)2) (H2 O)2'
_space_group_IT_number 2
_symmetry_space_group_name_Hall '-P 1'
_symmetry_space_group_name_H-M 'P -1'
_cell_angle_alpha 87.31
_cell_angle_beta 82.24
_cell_angle_gamma 70.4
_cell_formula_units_Z 2
_cell_length_a 7.522
_cell_length_b 9.954
_cell_length_c 10.71
_cell_volume 748.517
_citation_journal_id_ASTM RADKAU
_cod_data_source_file Grigorev_RADKAU_1991_1167.cif
_cod_data_source_block H4Cs3Np1O12S2
_cod_original_cell_volume 748.5171
_cod_original_formula_sum 'H4 Cs3 Np1 O12 S2'
_cod_database_code 1534709

loop_
_symmetry_equiv_pos_as_xyz
x,y,z
-x,-y,-z

loop_
_atom_site_label
_atom_site_type_symbol
_atom_site_fract_x
_atom_site_fract_y
_atom_site_fract_z
_atom_site_occupancy
_atom_site_U_iso_or_equiv
O8 O-2 0.2095 0.0742 0.3385 1 0.0
O12 O-2 0.2571 0.6288 0.2291 1 0.0
O10 O-2 0.491 0.5391 0.3749 1 0.0
O3 O-2 0.053 0.137 0.09 1 0.0
O5 O-2 0.5175 0.083 0.358 1 0.0
O6 O-2 0.474 -0.142 0.3505 1 0.0
O7 O-2 0.461 -0.0014 0.1676 1 0.0
O1 O-2 0.758 0.6523 0.4908 1 0.0
S2 S+6 0.4392 0.5339 0.2456 1 0.0
O2 O-2 0.2435 0.766 0.5709 1 0.0
S1 S+6 0.4104 0.0056 0.3022 1 0.0
Np1 Np+5 0.50067 0.70783 0.53259 1 0.0
O11 O-2 0.5914 0.5346 0.1497 1 0.0
O9 O-2 0.4301 0.3768 0.2478 1 0.0
O4 O-2 0.215 0.261 0.88 1 0.0
Cs1 Cs+1 0.05493 0.12114 0.6315 1 0.0
Cs3 Cs+1 0.62235 0.20049 0.01841 1 0.0
Cs2 Cs+1 0.01283 0.58419 0.70929 1 0.0
